data_7717057
loop_
_publ_author_name
'Anastassiades, Antonis'
'Alexandropoulos, Dimitris I.'
'Buch, Christian D.'
'Piligkos, Stergios'
'Tasiopoulos, Anastasios J.'

_publ_section_title
;
 A new family of heterometallic [Cu<sub>6</sub>M<sub>4</sub>] (M = Gd, Tb,
 Dy and Y) clusters derived from the combined use of selected pyridyl
 poly-alcohol ligands.
;
_journal_issue 39
_journal_name_full 'Dalton transactions (Cambridge, England : 2003)'
_journal_page_first 16202
_journal_page_last 16211
_journal_paper_doi 10.1039/d4dt02054e
_journal_volume 53
_journal_year 2024
_chemical_formula_moiety 'C68 H80 Cu6 Dy4 N16 O44, 4(C2 H3 N)'
_chemical_formula_sum 'C76 H92 Cu6 Dy4 N20 O44'
_chemical_formula_weight 3020.93
_space_group_crystal_system tetragonal
_space_group_IT_number 114
_space_group_name_Hall 'P -4 2n'
_space_group_name_H-M_alt 'P -4 21 c'
_atom_sites_solution_hydrogens geom
_atom_sites_solution_primary dual
_audit_block_doi 10.5517/ccdc.csd.cc2kky8c
_audit_creation_date 2024-07-13
_audit_creation_method
;
Olex2 1.5
(compiled 2024.02.16 svn.r378c4104 for OlexSys, GUI svn.r6928)
;
_audit_update_record
;
2024-07-15 deposited with the CCDC.	2024-09-09 downloaded from the CCDC.
;
_cell_angle_alpha 90
_cell_angle_beta 90
_cell_angle_gamma 90
_cell_formula_units_Z 2
_cell_length_a 17.45300(10)
_cell_length_b 17.45300(10)
_cell_length_c 16.65680(10)
_cell_measurement_reflns_used 27408
_cell_measurement_temperature 149.94(10)
_cell_measurement_theta_max 78.0810
_cell_measurement_theta_min 3.5720
_cell_volume 5073.78(5)
_computing_cell_refinement 'CrysAlisPro 1.171.42.49 (Rigaku OD, 2022)'
_computing_data_collection 'CrysAlisPro 1.171.42.49 (Rigaku OD, 2022)'
_computing_data_reduction 'CrysAlisPro 1.171.42.49 (Rigaku OD, 2022)'
_computing_molecular_graphics 'Olex2 1.5 (Dolomanov et al., 2009)'
_computing_publication_material 'Olex2 1.5 (Dolomanov et al., 2009)'
_computing_structure_refinement 'SHELXL 2019/3 (Sheldrick, 2015)'
_computing_structure_solution 'SHELXT 2018/2 (Sheldrick, 2018)'
_diffrn_ambient_environment N~2~
_diffrn_ambient_temperature 149.94(10)
_diffrn_detector 'Hybrid Pixel Array Detector'
_diffrn_detector_area_resol_mean 10.0000
_diffrn_detector_type HyPix
_diffrn_measured_fraction_theta_full 1.000
_diffrn_measured_fraction_theta_max 1.000
_diffrn_measurement_details
;
List of Runs (angles in degrees, time in seconds):

  # Type    Start    End  Width  t~exp~   \w     \q     \k     \f   Frames
#--------------------------------------------------------------------------
  1  \w    -22.00  17.00   0.50    0.50    --  -49.93  47.00 -29.00   78
  2  \w   -114.00 -43.00   0.50    0.50    --  -49.93 -47.00-178.00  142
  3  \w     43.00  68.00   0.50    0.50    --   49.93  47.00 -29.00   50
  4  \w    -19.00  30.00   0.50    0.50    --   49.93 -47.00-178.00   98
  5  \w   -176.00 -99.00   0.50    1.50    -- -106.00 -47.00-178.00  154
  6  \w    116.00 141.00   0.50    1.50    --  111.50  47.00 -29.00   50
  7  \w   -116.00 -75.00   0.50    0.50    --  -49.93-126.00-120.00   82
  8  \w   -119.00 -73.00   0.50    0.50    --  -49.93-126.00   0.00   92
  9  \w     87.00 112.00   0.50    0.50    --   49.93  47.00 -29.00   50
 10  \w    -22.00  25.00   0.50    0.50    --   49.93 -19.00  30.00   94
 11  \w    -64.00 -34.00   0.50    1.50    -- -106.00  57.00-180.00   60
 12  \w    -63.00 -36.00   0.50    1.50    -- -106.00  57.00 -30.00   54
 13  \w    -63.00 -37.00   0.50    1.50    -- -106.00  57.00-120.00   52
 14  \w    -65.00 -40.00   0.50    1.50    -- -106.00  57.00   0.00   50
 15  \w    -62.00 -36.00   0.50    1.50    -- -106.00  57.00  90.00   52
 16  \w    -65.00 -40.00   0.50    1.50    -- -106.00  57.00 -60.00   50
 17  \w    -64.00 -39.00   0.50    1.50    -- -106.00  57.00  60.00   50
 18  \w   -146.00-103.00   0.50    1.50    -- -106.00   0.00-120.00   86
 19  \w    -65.00 -40.00   0.50    1.50    -- -106.00  57.00 120.00   50
 20  \w    -65.00 -40.00   0.50    1.50    -- -106.00  57.00 150.00   50
 21  \w     46.00 101.00   0.50    1.50    --  111.50 -77.00  30.00  110
 22  \w     59.00 102.00   0.50    1.50    --  111.50-126.00  30.00   86
 23  \w     41.00  95.00   0.50    1.50    --  111.50 -77.00 150.00  108
 24  \w     50.00  88.00   0.50    1.50    --  111.50 -77.00-180.00   76
 25  \w    115.00 141.00   0.50    1.50    --  111.50  57.00  60.00   52
 26  \w     43.00  98.00   0.50    1.50    --  111.50 -77.00 -30.00  110
 27  \w     64.00  96.00   0.50    1.50    --  111.50   0.00 150.00   64
 28  \w    147.00 178.00   0.50    1.50    --  111.50  57.00  60.00   62
 29  \w     54.00  87.00   0.50    1.50    --  111.50 -77.00-150.00   66
;
_diffrn_measurement_device 'four-circle diffractometer'
_diffrn_measurement_device_type 'XtaLAB Synergy, Single source at home/near, HyPix'
_diffrn_measurement_method '\w scans'
_diffrn_orient_matrix_type 'CrysAlisPro convention (1999,Acta A55,543-557)'
_diffrn_orient_matrix_UB_11 0.0125061000
_diffrn_orient_matrix_UB_12 0.0709785000
_diffrn_orient_matrix_UB_13 0.0534677000
_diffrn_orient_matrix_UB_21 0.0495614000
_diffrn_orient_matrix_UB_22 -0.0481568000
_diffrn_orient_matrix_UB_23 0.0575302000
_diffrn_orient_matrix_UB_31 0.0719756000
_diffrn_orient_matrix_UB_32 0.0208718000
_diffrn_orient_matrix_UB_33 -0.0488093000
_diffrn_radiation_monochromator mirror
_diffrn_radiation_probe x-ray
_diffrn_radiation_type 'Cu K\a'
_diffrn_radiation_wavelength 1.54184
_diffrn_reflns_av_R_equivalents 0.0316
_diffrn_reflns_av_unetI/netI 0.0160
_diffrn_reflns_Laue_measured_fraction_full 1.000
_diffrn_reflns_Laue_measured_fraction_max 1.000
_diffrn_reflns_limit_h_max 20
_diffrn_reflns_limit_h_min -19
_diffrn_reflns_limit_k_max 20
_diffrn_reflns_limit_k_min -20
_diffrn_reflns_limit_l_max 18
_diffrn_reflns_limit_l_min -19
_diffrn_reflns_number 36897
_diffrn_reflns_point_group_measured_fraction_full 1.000
_diffrn_reflns_point_group_measured_fraction_max 1.000
_diffrn_reflns_theta_full 67.079
_diffrn_reflns_theta_max 67.079
_diffrn_reflns_theta_min 3.581
_diffrn_source 'micro-focus sealed X-ray tube'
_diffrn_source_type 'PhotonJet (Cu) X-ray Source'
_exptl_absorpt_coefficient_mu 17.634
_exptl_absorpt_correction_T_max 0.650
_exptl_absorpt_correction_T_min 0.363
_exptl_absorpt_correction_type gaussian
_exptl_absorpt_process_details
;
CrysAlisPro 1.171.42.49 (Rigaku Oxford Diffraction, 2022)
Numerical absorption correction based on gaussian integration over
a multifaceted crystal model
Empirical absorption correction using spherical harmonics,
implemented in SCALE3 ABSPACK scaling algorithm.
;
_exptl_crystal_colour 'dark blue'
_exptl_crystal_colour_modifier dark
_exptl_crystal_colour_primary blue
_exptl_crystal_density_diffrn 1.977
_exptl_crystal_description block
_exptl_crystal_F_000 2956
_exptl_crystal_size_max 0.18
_exptl_crystal_size_mid 0.15
_exptl_crystal_size_min 0.11
_refine_diff_density_max 0.579
_refine_diff_density_min -0.622
_refine_diff_density_rms 0.070
_refine_ls_abs_structure_details
;
 Flack x determined using 1915 quotients [(I+)-(I-)]/[(I+)+(I-)]
 (Parsons, Flack and Wagner, Acta Cryst. B69 (2013) 249-259).
;
_refine_ls_abs_structure_Flack 0.0006(14)
_refine_ls_extinction_method none
_refine_ls_goodness_of_fit_ref 1.070
_refine_ls_hydrogen_treatment constr
_refine_ls_matrix_type full
_refine_ls_number_parameters 369
_refine_ls_number_reflns 4526
_refine_ls_number_restraints 82
_refine_ls_restrained_S_all 1.100
_refine_ls_R_factor_all 0.0243
_refine_ls_R_factor_gt 0.0239
_refine_ls_shift/su_max 0.001
_refine_ls_shift/su_mean 0.000
_refine_ls_structure_factor_coef Fsqd
_refine_ls_weighting_details 'w=1/[\s^2^(Fo^2^)+(0.0405P)^2^+4.8529P] where P=(Fo^2^+2Fc^2^)/3'
_refine_ls_weighting_scheme calc
_refine_ls_wR_factor_gt 0.0656
_refine_ls_wR_factor_ref 0.0658
_reflns_Friedel_coverage 0.805
_reflns_Friedel_fraction_full 1.000
_reflns_Friedel_fraction_max 1.000
_reflns_number_gt 4465
_reflns_number_total 4526
_reflns_threshold_expression 'I > 2\s(I)'
_cod_data_source_file d4dt02054e2.cif
_cod_data_source_block at_dy4cu6_new
_cod_depositor_comments 'Adding full bibliography for 7717055--7717058.cif.'
_cod_original_cell_volume 5073.78(7)
_cod_database_code 7717057
_shelx_shelxl_version_number 2019/3
_chemical_oxdiff_formula 'C72 H86 Cu6 Dy4 N18 O44'
_chemical_oxdiff_usercomment OVEN@120for2hrs_RTdatacol
_shelx_space_group_comment
;
The symmetry employed for this shelxl refinement is uniquely defined
by the following loop, which should always be used as a source of
symmetry information in preference to the above space-group names.
They are only intended as comments.
;
_shelx_estimated_absorpt_t_max 0.247
_shelx_estimated_absorpt_t_min 0.143
_olex2_refinement_description
;
1. Fixed Uiso
 At 1.2 times of:
  All C(H) groups, All C(H,H) groups
 At 1.5 times of:
  All C(H,H,H) groups, All O(H) groups
2. Restrained distances
 N5-C18
 1.14 with sigma of 0.02
 C18-N5
 1.137 with sigma of 0.01
 C18-C19
 1.456 with sigma of 0.01
 C19-N5
 2.593 with sigma of 0.02
 N6-C20
 1.14 with sigma of 0.02
 C20-N6
 1.137 with sigma of 0.01
 C20-C21
 1.456 with sigma of 0.01
 C21-N6
 2.593 with sigma of 0.02
 N5-C19
 2.59 with sigma of 0.04
 N6-C21
 2.59 with sigma of 0.04
3. Rigid bond restraints
 O8, N3, O7, O6
 with sigma for 1-2 distances of 0.01 and sigma for 1-3 distances of 0.01
 O7, N3, O6, O8
 with sigma for 1-2 distances of 0.001 and sigma for 1-3 distances of 0.001
4. Uiso/Uaniso restraints and constraints
N5 \\sim C18 \\sim C19: within 2A with sigma of 0.04 and sigma for terminal
atoms of 0.08 within 2A
N6 \\sim C20 \\sim C21: within 2A with sigma of 0.04 and sigma for terminal
atoms of 0.08 within 2A
O8 \\sim O6 \\sim O7 \\sim N3: within 2A with sigma of 0.001 and sigma for
terminal atoms of 0.002 within 2A
Uanis(O8) \\sim Ueq: with sigma of 0.01 and sigma for terminal atoms of 0.02
5. Rigid body (RIGU) restrains
 N5, C18, C19
 with sigma for 1-2 distances of 0.004 and sigma for 1-3 distances of 0.004
 N6, C20, C21
 with sigma for 1-2 distances of 0.004 and sigma for 1-3 distances of 0.004
6. Others
 Fixed Sof: N5(0.75) C18(0.75) C19(0.75) H19a(0.75) H19b(0.75) H19c(0.75)
 N6(0.25) C20(0.25) C21(0.25) H21a(0.25) H21b(0.25) H21c(0.25)
7.a Ternary CH refined with riding coordinates:
 C12(H12)
7.b Secondary CH2 refined with riding coordinates:
 C1(H1a,H1b), C3(H3a,H3b), C2(H2a,H2b), C10(H10a,H10b), C11(H11a,H11b)
7.c Aromatic/amide H refined with riding coordinates:
 C6(H6), C17(H17), C7(H7), C8(H8), C9(H9), C16(H16), C14(H14), C15(H15)
7.d Idealised Me refined as rotating group:
 C19(H19a,H19b,H19c), C21(H21a,H21b,H21c)
7.e Idealised tetrahedral OH refined as rotating group:
 O5(H5)
;
_olex2_submission_special_instructions 'No special instructions were received'
_oxdiff_exptl_absorpt_empirical_details
;
Empirical correction (ABSPACK) includes:
- Absorption correction using spherical harmonics
- Frame scaling
- B-factor correction
;
_oxdiff_exptl_absorpt_empirical_full_max 1.202
_oxdiff_exptl_absorpt_empirical_full_min 0.812

loop_
_space_group_symop_operation_xyz
'x, y, z'
'-x, -y, z'
'y, -x, -z'
'-y, x, -z'
'-x+1/2, y+1/2, -z+1/2'
'x+1/2, -y+1/2, -z+1/2'
'-y+1/2, -x+1/2, z+1/2'
'y+1/2, x+1/2, z+1/2'

loop_
_atom_site_label
_atom_site_type_symbol
_atom_site_fract_x
_atom_site_fract_y
_atom_site_fract_z
_atom_site_U_iso_or_equiv
_atom_site_adp_type
_atom_site_occupancy
_atom_site_site_symmetry_order
_atom_site_calc_flag
_atom_site_refinement_flags_posn
_atom_site_refinement_flags_adp
_atom_site_refinement_flags_occupancy
_atom_site_disorder_assembly
_atom_site_disorder_group
Dy1 Dy 0.31797(2) 0.46040(2) 0.65765(2) 0.03248(10) Uani 1 1 d . . . . .
Cu1 Cu 0.500000 0.500000 0.65284(7) 0.0314(2) Uani 1 2 d S T P . .
Cu2 Cu 0.64585(5) 0.25379(5) 0.49168(5) 0.03650(19) Uani 1 1 d . . . . .
O1 O 0.4364(2) 0.4135(2) 0.6658(3) 0.0377(9) Uani 1 1 d . . . . .
O3 O 0.5450(2) 0.2974(2) 0.4755(2) 0.0376(9) Uani 1 1 d . . . . .
O2 O 0.5932(2) 0.4446(2) 0.6347(2) 0.0325(8) Uani 1 1 d . . . . .
O11 O 0.3100(3) 0.4437(3) 0.9045(3) 0.0546(12) Uani 1 1 d . . . . .
O9 O 0.3013(3) 0.3920(2) 0.7860(2) 0.0433(10) Uani 1 1 d . . . . .
O4 O 0.6615(2) 0.2878(3) 0.3824(2) 0.0478(11) Uani 1 1 d . . . . .
N1 N 0.6096(3) 0.2039(3) 0.5929(3) 0.0357(10) Uani 1 1 d . . . . .
O10 O 0.3248(4) 0.5116(3) 0.7956(3) 0.0575(13) Uani 1 1 d . . . . .
N4 N 0.3120(3) 0.4483(3) 0.8311(3) 0.0414(11) Uani 1 1 d . . . . .
N2 N 0.7573(3) 0.2381(3) 0.5129(3) 0.0397(11) Uani 1 1 d . . . . .
O7 O 0.2393(3) 0.5799(3) 0.6607(4) 0.0702(10) Uani 1 1 d . U . . .
C5 C 0.5513(3) 0.2323(3) 0.6380(3) 0.0326(12) Uani 1 1 d . . . . .
O5 O 0.6650(4) 0.1297(4) 0.4256(4) 0.0805(18) Uani 1 1 d . . . . .
H5 H 0.626633 0.106100 0.407811 0.121 Uiso 1 1 calc R U . . .
O6 O 0.1805(3) 0.4753(3) 0.6859(4) 0.0708(10) Uani 1 1 d . U . . .
C13 C 0.8041(4) 0.2141(4) 0.4541(4) 0.0490(16) Uani 1 1 d . . . . .
C1 C 0.4661(4) 0.3406(3) 0.6826(3) 0.0372(12) Uani 1 1 d . . . . .
H1A H 0.424036 0.302641 0.680809 0.045 Uiso 1 1 calc R U . . .
H1B H 0.487431 0.340519 0.737701 0.045 Uiso 1 1 calc R U . . .
C3 C 0.4972(3) 0.3250(3) 0.5370(3) 0.0325(11) Uani 1 1 d . . . . .
H3A H 0.447572 0.297729 0.533843 0.039 Uiso 1 1 calc R U . . .
H3B H 0.487105 0.379963 0.527008 0.039 Uiso 1 1 calc R U . . .
C6 C 0.5156(4) 0.1859(3) 0.6936(4) 0.0390(12) Uani 1 1 d . . . . .
H6 H 0.474539 0.205566 0.724819 0.047 Uiso 1 1 calc R U . . .
C4 C 0.5292(3) 0.3161(3) 0.6233(3) 0.0323(11) Uani 1 1 d . . . . .
C17 C 0.7877(4) 0.2532(4) 0.5852(4) 0.0412(13) Uani 1 1 d . . . . .
H17 H 0.754638 0.270567 0.626693 0.049 Uiso 1 1 calc R U . . .
C7 C 0.5392(4) 0.1110(3) 0.7044(4) 0.0449(14) Uani 1 1 d . . . . .
H7 H 0.514059 0.078903 0.742191 0.054 Uiso 1 1 calc R U . . .
C8 C 0.5991(4) 0.0835(3) 0.6599(4) 0.0449(13) Uani 1 1 d . . . . .
H8 H 0.616789 0.032447 0.666911 0.054 Uiso 1 1 calc R U . . .
C2 C 0.6026(3) 0.3647(3) 0.6375(3) 0.0326(11) Uani 1 1 d . . . . .
H2A H 0.623889 0.350950 0.690704 0.039 Uiso 1 1 calc R U . . .
H2B H 0.641102 0.349986 0.596631 0.039 Uiso 1 1 calc R U . . .
N3 N 0.1805(4) 0.5477(4) 0.6864(5) 0.0722(9) Uani 1 1 d . U . . .
C12 C 0.7713(4) 0.2018(5) 0.3719(4) 0.065(2) Uani 1 1 d . . . . .
H12 H 0.815882 0.193135 0.335213 0.077 Uiso 1 1 calc R U . . .
C9 C 0.6329(4) 0.1312(3) 0.6052(4) 0.0429(14) Uani 1 1 d . . . . .
H9 H 0.674564 0.112194 0.574398 0.051 Uiso 1 1 calc R U . . .
C16 C 0.8636(4) 0.2449(5) 0.6018(5) 0.0579(18) Uani 1 1 d . . . . .
H16 H 0.883039 0.255896 0.653822 0.070 Uiso 1 1 calc R U . . .
C14 C 0.8811(4) 0.2038(5) 0.4673(4) 0.062(2) Uani 1 1 d . . . . .
H14 H 0.913062 0.185394 0.425449 0.074 Uiso 1 1 calc R U . . .
C15 C 0.9117(4) 0.2203(6) 0.5413(5) 0.072(2) Uani 1 1 d . . . . .
H15 H 0.965092 0.214730 0.550732 0.087 Uiso 1 1 calc R U . . .
C10 C 0.7307(4) 0.2729(6) 0.3414(5) 0.074(3) Uani 1 1 d . . . . .
H10A H 0.765182 0.317590 0.347454 0.089 Uiso 1 1 calc R U . . .
H10B H 0.719628 0.266622 0.283469 0.089 Uiso 1 1 calc R U . . .
O8 O 0.1264(4) 0.5852(4) 0.7118(5) 0.0869(13) Uani 1 1 d . U . . .
C11 C 0.7224(6) 0.1322(7) 0.3659(6) 0.093(4) Uani 1 1 d . . . . .
H11A H 0.697899 0.130993 0.312341 0.111 Uiso 1 1 calc R U . . .
H11B H 0.755177 0.086160 0.370804 0.111 Uiso 1 1 calc R U . . .
N5 N 0.5905(11) -0.0001(8) 0.4313(10) 0.149(7) Uani 0.75 1 d D U P . .
C18 C 0.5790(9) -0.0536(7) 0.4663(11) 0.105(5) Uani 0.75 1 d D U P . .
C19 C 0.5628(13) -0.1233(9) 0.5060(12) 0.148(9) Uani 0.75 1 d D U P . .
H19A H 0.510200 -0.139182 0.493643 0.222 Uiso 0.75 1 calc R U P . .
H19B H 0.568188 -0.116150 0.564047 0.222 Uiso 0.75 1 calc R U P . .
H19C H 0.598608 -0.162854 0.487756 0.222 Uiso 0.75 1 calc R U P . .
N6 N 0.489(2) 0.5476(11) 0.878(2) 0.060(8) Uani 0.25 1 d D U P A -1
C20 C 0.502(3) 0.4841(12) 0.878(3) 0.063(10) Uani 0.25 1 d D U P A -1
C21 C 0.528(2) 0.4064(12) 0.868(2) 0.061(8) Uani 0.25 1 d D U P A -1
H21A H 0.488078 0.376885 0.839371 0.092 Uiso 0.25 1 calc R U P A -1
H21B H 0.537122 0.383251 0.920275 0.092 Uiso 0.25 1 calc R U P A -1
H21C H 0.574928 0.406127 0.836091 0.092 Uiso 0.25 1 calc R U P A -1

loop_
_atom_site_aniso_label
_atom_site_aniso_U_11
_atom_site_aniso_U_22
_atom_site_aniso_U_33
_atom_site_aniso_U_23
_atom_site_aniso_U_13
_atom_site_aniso_U_12
Dy1 0.03888(18) 0.03016(16) 0.02841(16) -0.00136(13) 0.00528(14) -0.00663(12)
Cu1 0.0377(6) 0.0248(5) 0.0317(5) 0.000 0.000 -0.0029(4)
Cu2 0.0353(4) 0.0448(5) 0.0294(4) -0.0029(3) -0.0008(3) 0.0120(3)
O1 0.043(2) 0.0250(17) 0.045(2) -0.0017(17) 0.0127(19) 0.0013(15)
O3 0.042(2) 0.045(2) 0.0256(18) 0.0008(16) 0.0023(17) 0.0112(18)
O2 0.0361(19) 0.0248(18) 0.037(2) -0.0035(14) -0.0003(15) -0.0067(14)
O11 0.088(4) 0.051(3) 0.025(2) -0.0055(18) 0.005(2) -0.011(2)
O9 0.061(3) 0.038(2) 0.031(2) -0.0061(17) 0.0038(18) -0.0117(19)
O4 0.032(2) 0.082(3) 0.0298(19) 0.001(2) 0.0010(16) 0.020(2)
N1 0.039(3) 0.033(2) 0.035(2) -0.001(2) -0.004(2) 0.0020(19)
O10 0.101(4) 0.035(2) 0.037(2) -0.0052(18) 0.013(3) -0.019(2)
N4 0.056(3) 0.032(2) 0.036(3) -0.005(2) 0.009(2) -0.005(2)
N2 0.042(3) 0.045(3) 0.033(2) -0.001(2) 0.000(2) 0.012(2)
O7 0.0558(18) 0.0557(18) 0.099(3) 0.020(2) 0.0270(19) 0.0097(15)
C5 0.038(3) 0.029(3) 0.031(3) -0.004(2) -0.005(2) -0.001(2)
O5 0.090(5) 0.084(4) 0.068(4) -0.020(3) -0.019(3) 0.006(3)
O6 0.0540(18) 0.0604(17) 0.098(3) 0.0222(19) 0.0290(19) 0.0069(15)
C13 0.045(4) 0.064(4) 0.038(3) 0.002(3) 0.001(3) 0.020(3)
C1 0.050(3) 0.027(3) 0.035(3) 0.001(2) 0.012(3) 0.000(2)
C3 0.035(3) 0.033(3) 0.030(3) -0.001(2) 0.001(2) 0.003(2)
C6 0.044(3) 0.034(3) 0.039(3) -0.001(2) -0.002(2) -0.001(2)
C4 0.044(3) 0.025(2) 0.028(3) -0.002(2) 0.001(2) -0.002(2)
C17 0.044(3) 0.045(3) 0.034(3) 0.003(3) -0.003(3) 0.003(3)
C7 0.055(4) 0.030(3) 0.050(3) 0.007(3) -0.005(3) -0.008(3)
C8 0.048(3) 0.031(3) 0.056(3) 0.000(3) -0.010(3) 0.001(2)
C2 0.040(3) 0.025(2) 0.033(3) -0.002(2) -0.002(2) -0.001(2)
N3 0.0560(17) 0.0600(17) 0.100(2) 0.0210(18) 0.0295(17) 0.0103(14)
C12 0.051(4) 0.105(7) 0.037(3) -0.019(4) -0.005(3) 0.038(4)
C9 0.044(3) 0.032(3) 0.052(4) -0.005(3) -0.013(3) 0.005(2)
C16 0.043(4) 0.084(5) 0.047(4) 0.003(4) -0.010(3) -0.004(4)
C14 0.042(4) 0.096(6) 0.047(4) 0.001(4) 0.002(3) 0.020(4)
C15 0.040(4) 0.116(8) 0.061(5) 0.002(5) -0.003(3) 0.007(4)
C10 0.049(4) 0.135(8) 0.037(3) 0.022(5) 0.008(3) 0.042(4)
O8 0.067(2) 0.074(2) 0.120(3) 0.020(2) 0.040(2) 0.0196(19)
C11 0.085(6) 0.114(8) 0.079(7) -0.049(6) -0.013(5) 0.036(6)
N5 0.180(16) 0.089(9) 0.179(16) -0.021(9) 0.062(13) -0.043(10)
C18 0.094(10) 0.077(8) 0.144(14) -0.032(8) 0.032(9) -0.008(8)
C19 0.19(2) 0.122(12) 0.131(15) 0.019(11) 0.103(15) 0.007(13)
N6 0.05(2) 0.05(2) 0.086(18) 0.004(11) 0.010(14) -0.01(2)
C20 0.044(14) 0.05(2) 0.10(2) 0.000(12) -0.01(2) 0.00(3)
C21 0.055(18) 0.056(19) 0.07(2) 0.000(14) 0.003(14) 0.012(17)

loop_
_atom_type_symbol
_atom_type_description
_atom_type_scat_dispersion_real
_atom_type_scat_dispersion_imag
_atom_type_scat_source
C C 0.0181 0.0091 'International Tables Vol C Tables 4.2.6.8 and 6.1.1.4'
H H 0.0000 0.0000 'International Tables Vol C Tables 4.2.6.8 and 6.1.1.4'
Cu Cu -1.9646 0.5888 'International Tables Vol C Tables 4.2.6.8 and 6.1.1.4'
Dy Dy -9.8046 9.8477 'International Tables Vol C Tables 4.2.6.8 and 6.1.1.4'
N N 0.0311 0.0180 'International Tables Vol C Tables 4.2.6.8 and 6.1.1.4'
O O 0.0492 0.0322 'International Tables Vol C Tables 4.2.6.8 and 6.1.1.4'

loop_
_exptl_crystal_face_index_h
_exptl_crystal_face_index_k
_exptl_crystal_face_index_l
_exptl_crystal_face_perp_dist
0 -8 -8 0.0571
0 8 8 0.0496
-8 -8 0 0.0648
-8 0 8 0.0575
10 4 -4 0.0828
5 9 5 0.0581
-9 4 -6 0.0694
8 -4 6 0.0635
-7 -4 7 0.0657
1 6 -9 0.1198
11 0 -1 0.0907
-1 11 -4 0.0897
-9 7 1 0.0659
-3 9 5 0.0610
8 7 -3 0.0852
5 10 0 0.0826
-2 10 4 0.0633
-6 7 6 0.0607
1 -10 -4 0.0739
7 2 8 0.0611
0 0 11 0.0608
8 -8 0 0.0852
1 -8 -7 0.0587
-9 -2 6 0.0587
-4 -5 -9 0.0651
6 9 -4 0.0890
-4 11 2 0.0709
6 7 6 0.0573
3 6 9 0.0519

loop_
_geom_angle_atom_site_label_1
_geom_angle_atom_site_label_2
_geom_angle_atom_site_label_3
_geom_angle
_geom_angle_site_symmetry_1
_geom_angle_site_symmetry_3
_geom_angle_publ_flag
Cu1 Dy1 Cu2 115.63(2) . 3_566 ?
O1 Dy1 Cu1 34.22(9) . . ?
O1 Dy1 Cu2 98.87(11) . 3_566 ?
O1 Dy1 O3 101.12(16) . 3_566 ?
O1 Dy1 O2 69.51(13) . 2_665 ?
O1 Dy1 O9 83.07(15) . . ?
O1 Dy1 O4 83.65(16) . 3_566 ?
O1 Dy1 O10 91.82(19) . . ?
O1 Dy1 N4 86.90(15) . . ?
O1 Dy1 O7 144.68(16) . . ?
O1 Dy1 O6 158.87(16) . . ?
O1 Dy1 N3 163.1(2) . . ?
O3 Dy1 Cu1 98.09(10) 3_566 . ?
O3 Dy1 Cu2 34.77(11) 3_566 3_566 ?
O3 Dy1 O2 88.51(14) 3_566 2_665 ?
O3 Dy1 O9 144.68(14) 3_566 . ?
O3 Dy1 O4 68.72(15) 3_566 3_566 ?
O3 Dy1 O10 160.20(16) 3_566 . ?
O3 Dy1 N4 166.98(15) 3_566 . ?
O3 Dy1 O7 88.1(2) 3_566 . ?
O3 Dy1 O6 92.13(19) 3_566 . ?
O3 Dy1 N3 93.0(2) 3_566 . ?
O2 Dy1 Cu1 35.41(9) 2_665 . ?
O2 Dy1 Cu2 120.56(10) 2_665 3_566 ?
O2 Dy1 O9 124.91(14) 2_665 . ?
O2 Dy1 O10 82.02(15) 2_665 . ?
O2 Dy1 N4 103.99(14) 2_665 . ?
O2 Dy1 O7 76.82(15) 2_665 . ?
O2 Dy1 O6 127.79(16) 2_665 . ?
O2 Dy1 N3 101.97(16) 2_665 . ?
O9 Dy1 Cu1 103.88(11) . . ?
O9 Dy1 Cu2 109.97(9) . 3_566 ?
O9 Dy1 O10 51.24(14) . . ?
O9 Dy1 N4 25.37(13) . . ?
O9 Dy1 O7 108.76(18) . . ?
O9 Dy1 N3 90.76(18) . . ?
O4 Dy1 Cu1 114.48(13) 3_566 . ?
O4 Dy1 Cu2 34.93(11) 3_566 3_566 ?
O4 Dy1 O2 140.82(15) 3_566 2_665 ?
O4 Dy1 O9 77.06(14) 3_566 . ?
O4 Dy1 O10 128.22(14) 3_566 . ?
O4 Dy1 N4 102.41(14) 3_566 . ?
O4 Dy1 O7 130.9(2) 3_566 . ?
O4 Dy1 O6 86.0(2) 3_566 . ?
O4 Dy1 N3 110.4(2) 3_566 . ?
O10 Dy1 Cu1 84.19(15) . . ?
O10 Dy1 Cu2 157.21(12) . 3_566 ?
O10 Dy1 N4 25.87(14) . . ?
O10 Dy1 O7 72.9(2) . . ?
O10 Dy1 N3 72.2(2) . . ?
N4 Dy1 Cu1 94.29(11) . . ?
N4 Dy1 Cu2 134.32(10) . 3_566 ?
O7 Dy1 Cu1 111.11(13) . . ?
O7 Dy1 Cu2 107.34(17) . 3_566 ?
O7 Dy1 N4 91.20(18) . . ?
O7 Dy1 N3 25.52(18) . . ?
O6 Dy1 Cu1 159.31(15) . . ?
O6 Dy1 Cu2 82.67(16) . 3_566 ?
O6 Dy1 O9 76.69(18) . . ?
O6 Dy1 O10 80.3(2) . . ?
O6 Dy1 N4 77.42(18) . . ?
O6 Dy1 O7 51.05(17) . . ?
O6 Dy1 N3 25.85(19) . . ?
N3 Dy1 Cu1 134.82(15) . . ?
N3 Dy1 Cu2 98.04(18) . 3_566 ?
N3 Dy1 N4 80.97(19) . . ?
Dy1 Cu1 Dy1 177.17(4) 2_665 . ?
O1 Cu1 Dy1 137.93(12) 2_665 . ?
O1 Cu1 Dy1 137.93(12) . 2_665 ?
O1 Cu1 Dy1 41.59(12) 2_665 2_665 ?
O1 Cu1 Dy1 41.59(12) . . ?
O1 Cu1 O1 166.9(3) . 2_665 ?
O1 Cu1 O2 96.53(16) 2_665 2_665 ?
O1 Cu1 O2 85.54(16) 2_665 . ?
O1 Cu1 O2 96.53(16) . . ?
O1 Cu1 O2 85.54(16) . 2_665 ?
O2 Cu1 Dy1 44.11(10) 2_665 . ?
O2 Cu1 Dy1 44.11(10) . 2_665 ?
O2 Cu1 Dy1 136.53(11) 2_665 2_665 ?
O2 Cu1 Dy1 136.53(11) . . ?
O2 Cu1 O2 161.9(2) 2_665 . ?
O3 Cu2 Dy1 41.47(11) . 4_656 ?
O3 Cu2 N1 90.04(18) . . ?
O3 Cu2 N2 164.7(2) . . ?
O3 Cu2 O5 114.1(2) . . ?
O4 Cu2 Dy1 42.72(12) . 4_656 ?
O4 Cu2 O3 82.92(16) . . ?
O4 Cu2 N1 166.3(2) . . ?
O4 Cu2 N2 94.08(18) . . ?
O4 Cu2 O5 80.2(2) . . ?
N1 Cu2 Dy1 127.28(14) . 4_656 ?
N1 Cu2 O5 92.1(2) . . ?
N2 Cu2 Dy1 136.72(14) . 4_656 ?
N2 Cu2 N1 95.7(2) . . ?
N2 Cu2 O5 80.0(2) . . ?
O5 Cu2 Dy1 92.17(15) . 4_656 ?
Cu1 O1 Dy1 104.20(16) . . ?
C1 O1 Dy1 133.6(3) . . ?
C1 O1 Cu1 122.0(4) . . ?
Cu2 O3 Dy1 103.76(17) . 4_656 ?
C3 O3 Dy1 129.7(3) . 4_656 ?
C3 O3 Cu2 124.9(3) . . ?
Cu1 O2 Dy1 100.47(14) . 2_665 ?
C2 O2 Dy1 129.1(3) . 2_665 ?
C2 O2 Cu1 126.5(3) . . ?
N4 O9 Dy1 97.0(3) . . ?
Cu2 O4 Dy1 102.35(18) . 4_656 ?
C10 O4 Dy1 134.0(4) . 4_656 ?
C10 O4 Cu2 121.3(4) . . ?
C5 N1 Cu2 123.0(4) . . ?
C9 N1 Cu2 116.3(4) . . ?
C9 N1 C5 119.0(5) . . ?
N4 O10 Dy1 96.2(3) . . ?
O11 N4 Dy1 179.4(5) . . ?
O11 N4 O9 122.9(5) . . ?
O11 N4 O10 121.6(5) . . ?
O9 N4 Dy1 57.6(3) . . ?
O9 N4 O10 115.5(5) . . ?
O10 N4 Dy1 57.9(3) . . ?
C13 N2 Cu2 120.4(4) . . ?
C17 N2 Cu2 121.1(4) . . ?
C17 N2 C13 118.5(5) . . ?
N3 O7 Dy1 94.9(4) . . ?
N1 C5 C6 119.7(5) . . ?
N1 C5 C4 116.6(5) . . ?
C6 C5 C4 123.7(5) . . ?
Cu2 O5 H5 118.9 . . ?
C11 O5 Cu2 112.6(6) . . ?
C11 O5 H5 109.5 . . ?
N3 O6 Dy1 96.1(4) . . ?
N2 C13 C12 118.7(6) . . ?
N2 C13 C14 121.2(6) . . ?
C14 C13 C12 120.1(6) . . ?
O1 C1 H1A 109.0 . . ?
O1 C1 H1B 109.0 . . ?
O1 C1 C4 112.9(4) . . ?
H1A C1 H1B 107.8 . . ?
C4 C1 H1A 109.0 . . ?
C4 C1 H1B 109.0 . . ?
O3 C3 H3A 108.4 . . ?
O3 C3 H3B 108.4 . . ?
O3 C3 C4 115.3(4) . . ?
H3A C3 H3B 107.5 . . ?
C4 C3 H3A 108.4 . . ?
C4 C3 H3B 108.4 . . ?
C5 C6 H6 119.7 . . ?
C5 C6 C7 120.6(6) . . ?
C7 C6 H6 119.7 . . ?
C5 C4 C1 110.0(4) . . ?
C5 C4 C3 109.5(4) . . ?
C5 C4 C2 106.8(4) . . ?
C1 C4 C3 108.0(5) . . ?
C1 C4 C2 109.9(4) . . ?
C3 C4 C2 112.6(4) . . ?
N2 C17 H17 118.5 . . ?
N2 C17 C16 123.1(6) . . ?
C16 C17 H17 118.5 . . ?
C6 C7 H7 120.4 . . ?
C8 C7 C6 119.3(6) . . ?
C8 C7 H7 120.4 . . ?
C7 C8 H8 120.8 . . ?
C7 C8 C9 118.5(6) . . ?
C9 C8 H8 120.8 . . ?
O2 C2 C4 116.1(4) . . ?
O2 C2 H2A 108.3 . . ?
O2 C2 H2B 108.3 . . ?
C4 C2 H2A 108.3 . . ?
C4 C2 H2B 108.3 . . ?
H2A C2 H2B 107.4 . . ?
O7 N3 Dy1 59.6(3) . . ?
O7 N3 O6 116.6(6) . . ?
O6 N3 Dy1 58.0(3) . . ?
O8 N3 Dy1 169.1(7) . . ?
O8 N3 O7 121.0(7) . . ?
O8 N3 O6 122.4(7) . . ?
C13 C12 H12 106.4 . . ?
C13 C12 C10 111.5(7) . . ?
C10 C12 H12 106.4 . . ?
C11 C12 C13 113.4(8) . . ?
C11 C12 H12 106.4 . . ?
C11 C12 C10 112.2(7) . . ?
N1 C9 C8 123.0(6) . . ?
N1 C9 H9 118.5 . . ?
C8 C9 H9 118.5 . . ?
C17 C16 H16 120.8 . . ?
C17 C16 C15 118.5(7) . . ?
C15 C16 H16 120.8 . . ?
C13 C14 H14 120.1 . . ?
C13 C14 C15 119.8(7) . . ?
C15 C14 H14 120.1 . . ?
C16 C15 H15 120.5 . . ?
C14 C15 C16 118.9(7) . . ?
C14 C15 H15 120.5 . . ?
O4 C10 C12 112.9(7) . . ?
O4 C10 H10A 109.0 . . ?
O4 C10 H10B 109.0 . . ?
C12 C10 H10A 109.0 . . ?
C12 C10 H10B 109.0 . . ?
H10A C10 H10B 107.8 . . ?
O5 C11 C12 112.7(7) . . ?
O5 C11 H11A 109.0 . . ?
O5 C11 H11B 109.0 . . ?
C12 C11 H11A 109.0 . . ?
C12 C11 H11B 109.0 . . ?
H11A C11 H11B 107.8 . . ?
N5 C18 C19 176(2) . . ?
C18 C19 H19A 109.5 . . ?
C18 C19 H19B 109.5 . . ?
C18 C19 H19C 109.5 . . ?
H19A C19 H19B 109.5 . . ?
H19A C19 H19C 109.5 . . ?
H19B C19 H19C 109.5 . . ?
N6 C20 C21 170(5) . . ?
C20 C21 H21A 109.5 . . ?
C20 C21 H21B 109.5 . . ?
C20 C21 H21C 109.5 . . ?
H21A C21 H21B 109.5 . . ?
H21A C21 H21C 109.5 . . ?
H21B C21 H21C 109.5 . . ?

loop_
_geom_bond_atom_site_label_1
_geom_bond_atom_site_label_2
_geom_bond_distance
_geom_bond_site_symmetry_2
_geom_bond_publ_flag
Dy1 Cu1 3.2523(3) . ?
Dy1 Cu2 3.2987(9) 3_566 ?
Dy1 O1 2.227(4) . ?
Dy1 O3 2.249(4) 3_566 ?
Dy1 O2 2.302(4) 2_665 ?
Dy1 O9 2.465(4) . ?
Dy1 O4 2.291(4) 3_566 ?
Dy1 O10 2.469(4) . ?
Dy1 N4 2.898(5) . ?
Dy1 O7 2.496(5) . ?
Dy1 O6 2.459(5) . ?
Dy1 N3 2.883(6) . ?
Cu1 O1 1.887(4) . ?
Cu1 O1 1.887(4) 2_665 ?
Cu1 O2 1.916(4) 2_665 ?
Cu1 O2 1.916(4) . ?
Cu2 O3 1.937(4) . ?
Cu2 O4 1.933(4) . ?
Cu2 N1 1.999(5) . ?
Cu2 N2 1.997(5) . ?
Cu2 O5 2.452(6) . ?
O1 C1 1.403(7) . ?
O3 C3 1.405(6) . ?
O2 C2 1.405(6) . ?
O11 N4 1.227(7) . ?
O9 N4 1.251(6) . ?
O4 C10 1.412(8) . ?
N1 C5 1.360(7) . ?
N1 C9 1.348(8) . ?
O10 N4 1.272(7) . ?
N2 C13 1.342(8) . ?
N2 C17 1.341(8) . ?
O7 N3 1.246(8) . ?
C5 C6 1.379(8) . ?
C5 C4 1.532(7) . ?
O5 H5 0.8400 . ?
O5 C11 1.412(13) . ?
O6 N3 1.264(9) . ?
C13 C12 1.500(9) . ?
C13 C14 1.373(10) . ?
C1 H1A 0.9900 . ?
C1 H1B 0.9900 . ?
C1 C4 1.540(8) . ?
C3 H3A 0.9900 . ?
C3 H3B 0.9900 . ?
C3 C4 1.551(7) . ?
C6 H6 0.9500 . ?
C6 C7 1.383(8) . ?
C4 C2 1.554(8) . ?
C17 H17 0.9500 . ?
C17 C16 1.362(9) . ?
C7 H7 0.9500 . ?
C7 C8 1.367(10) . ?
C8 H8 0.9500 . ?
C8 C9 1.369(9) . ?
C2 H2A 0.9900 . ?
C2 H2B 0.9900 . ?
N3 O8 1.223(8) . ?
C12 H12 1.0000 . ?
C12 C10 1.518(11) . ?
C12 C11 1.487(15) . ?
C9 H9 0.9500 . ?
C16 H16 0.9500 . ?
C16 C15 1.380(12) . ?
C14 H14 0.9500 . ?
C14 C15 1.374(12) . ?
C15 H15 0.9500 . ?
C10 H10A 0.9900 . ?
C10 H10B 0.9900 . ?
C11 H11A 0.9900 . ?
C11 H11B 0.9900 . ?
N5 C18 1.119(11) . ?
C18 C19 1.413(11) . ?
C19 H19A 0.9800 . ?
C19 H19B 0.9800 . ?
C19 H19C 0.9800 . ?
N6 C20 1.130(12) . ?
C20 C21 1.439(13) . ?
C21 H21A 0.9800 . ?
C21 H21B 0.9800 . ?
C21 H21C 0.9800 . ?

loop_
_geom_torsion_atom_site_label_1
_geom_torsion_atom_site_label_2
_geom_torsion_atom_site_label_3
_geom_torsion_atom_site_label_4
_geom_torsion
_geom_torsion_site_symmetry_1
_geom_torsion_site_symmetry_2
_geom_torsion_site_symmetry_3
_geom_torsion_site_symmetry_4
_geom_torsion_publ_flag
Dy1 Cu1 O1 Dy1 175.82(6) 2_665 . . . ?
Dy1 Cu1 O1 C1 -175.7(5) . . . . ?
Dy1 Cu1 O1 C1 0.1(5) 2_665 . . . ?
Dy1 O1 C1 C4 133.5(4) . . . . ?
Dy1 O3 C3 C4 -165.2(3) 4_656 . . . ?
Dy1 O2 C2 C4 176.8(3) 2_665 . . . ?
Dy1 O9 N4 O11 -179.6(5) . . . . ?
Dy1 O9 N4 O10 0.9(6) . . . . ?
Dy1 O4 C10 C12 -132.7(6) 4_656 . . . ?
Dy1 O10 N4 O11 179.6(5) . . . . ?
Dy1 O10 N4 O9 -0.9(6) . . . . ?
Dy1 O7 N3 O6 -11.6(9) . . . . ?
Dy1 O7 N3 O8 167.4(8) . . . . ?
Dy1 O6 N3 O7 11.8(9) . . . . ?
Dy1 O6 N3 O8 -167.2(8) . . . . ?
Cu1 O1 C1 C4 -52.3(6) . . . . ?
Cu1 O2 C2 C4 23.5(6) . . . . ?
Cu2 O3 C3 C4 -2.1(7) . . . . ?
Cu2 O4 C10 C12 26.9(10) . . . . ?
Cu2 N1 C5 C6 162.5(4) . . . . ?
Cu2 N1 C5 C4 -17.7(6) . . . . ?
Cu2 N1 C9 C8 -163.7(5) . . . . ?
Cu2 N2 C13 C12 1.8(10) . . . . ?
Cu2 N2 C13 C14 179.3(6) . . . . ?
Cu2 N2 C17 C16 -178.6(5) . . . . ?
Cu2 O5 C11 C12 15.3(10) . . . . ?
O1 Cu1 O1 Dy1 95.27(15) 2_665 . . . ?
O1 Cu1 O1 C1 -80.5(4) 2_665 . . . ?
O1 C1 C4 C5 -172.3(5) . . . . ?
O1 C1 C4 C3 -52.8(6) . . . . ?
O1 C1 C4 C2 70.4(6) . . . . ?
O3 C3 C4 C5 -53.9(6) . . . . ?
O3 C3 C4 C1 -173.6(4) . . . . ?
O3 C3 C4 C2 64.8(6) . . . . ?
O2 Cu1 O1 Dy1 -166.30(18) . . . . ?
O2 Cu1 O1 Dy1 -4.39(18) 2_665 . . . ?
O2 Cu1 O1 C1 18.0(4) . . . . ?
O2 Cu1 O1 C1 179.9(4) 2_665 . . . ?
N1 C5 C6 C7 0.5(9) . . . . ?
N1 C5 C4 C1 -176.4(5) . . . . ?
N1 C5 C4 C3 65.0(6) . . . . ?
N1 C5 C4 C2 -57.1(6) . . . . ?
N2 C13 C12 C10 54.8(10) . . . . ?
N2 C13 C12 C11 -72.9(9) . . . . ?
N2 C13 C14 C15 -1.9(14) . . . . ?
N2 C17 C16 C15 0.4(12) . . . . ?
C5 N1 C9 C8 1.6(9) . . . . ?
C5 C6 C7 C8 0.9(9) . . . . ?
C5 C4 C2 O2 -174.0(4) . . . . ?
C13 N2 C17 C16 -0.4(10) . . . . ?
C13 C12 C10 O4 -70.6(10) . . . . ?
C13 C12 C11 O5 52.0(10) . . . . ?
C13 C14 C15 C16 1.8(15) . . . . ?
C1 C4 C2 O2 -54.7(6) . . . . ?
C3 C4 C2 O2 65.8(6) . . . . ?
C6 C5 C4 C1 3.3(7) . . . . ?
C6 C5 C4 C3 -115.2(6) . . . . ?
C6 C5 C4 C2 122.6(6) . . . . ?
C6 C7 C8 C9 -1.0(9) . . . . ?
C4 C5 C6 C7 -179.2(5) . . . . ?
C17 N2 C13 C12 -176.3(7) . . . . ?
C17 N2 C13 C14 1.2(11) . . . . ?
C17 C16 C15 C14 -1.1(14) . . . . ?
C7 C8 C9 N1 -0.2(9) . . . . ?
C12 C13 C14 C15 175.6(9) . . . . ?
C9 N1 C5 C6 -1.8(8) . . . . ?
C9 N1 C5 C4 178.0(5) . . . . ?
C14 C13 C12 C10 -122.7(8) . . . . ?
C14 C13 C12 C11 109.6(9) . . . . ?
C10 C12 C11 O5 -75.3(10) . . . . ?
C11 C12 C10 O4 57.8(9) . . . . ?

loop_
_exptl_oxdiff_crystal_face_indexfrac_h
_exptl_oxdiff_crystal_face_indexfrac_k
_exptl_oxdiff_crystal_face_indexfrac_l
_exptl_oxdiff_crystal_face_x
_exptl_oxdiff_crystal_face_y
_exptl_oxdiff_crystal_face_z
-0.0000 -8.0000 -8.0000 -0.9956 -0.0750 0.2235
0.0000 8.0000 8.0000 0.9956 0.0750 -0.2235
-8.0000 -8.0000 -0.0000 -0.6679 -0.0112 -0.7428
-8.0000 -0.0000 8.0000 0.3277 0.0638 -0.9663
10.0000 4.0000 -4.0000 0.1951 0.0729 0.9985
5.0000 9.0000 5.0000 0.9687 0.1020 0.3037
-9.0000 4.0000 -6.0000 -0.1494 -0.9839 -0.2714
8.0000 -4.0000 6.0000 0.1369 0.9343 0.1995
-7.0000 -4.0000 7.0000 0.0028 0.2484 -0.9290
1.0000 6.0000 -9.0000 -0.0428 -0.7572 0.6365
11.0000 0.0000 -1.0000 0.0841 0.4876 0.8405
-1.0000 11.0000 -4.0000 0.5544 -0.8094 0.3529
-9.0000 7.0000 1.0000 0.4378 -0.7256 -0.5505
-3.0000 9.0000 5.0000 0.8686 -0.2944 -0.2721
8.0000 7.0000 -3.0000 0.4365 -0.1132 0.8683
5.0000 10.0000 0.0000 0.7723 -0.2338 0.5686
-2.0000 10.0000 4.0000 0.8986 -0.3506 -0.1305
-6.0000 7.0000 6.0000 0.7426 -0.2893 -0.5786
1.0000 -10.0000 -4.0000 -0.9112 0.3010 0.0585
7.0000 2.0000 8.0000 0.6572 0.7109 0.1551
-0.0000 0.0000 11.0000 0.5881 0.6328 -0.5369
8.0000 -8.0000 -0.0000 -0.4678 0.7817 0.4088
1.0000 -8.0000 -7.0000 -0.9296 0.0321 0.2467
-9.0000 -2.0000 6.0000 0.0663 -0.0046 -0.9824
-4.0000 -5.0000 -9.0000 -0.8861 -0.4752 0.0470
6.0000 9.0000 -4.0000 0.5000 -0.3662 0.8149
-4.0000 11.0000 2.0000 0.8377 -0.6129 -0.1559
6.0000 7.0000 6.0000 0.8927 0.3055 0.2851
3.0000 6.0000 9.0000 0.9446 0.3775 -0.0981
